data_4132857
loop_
_publ_author_name
'Yu, Xin'
'Pang, Maofu'
'Zhang, Shengnan'
'Hu, Xinlong'
'Tung, Chen-Ho'
'Wang, Wenguang'

_publ_section_title
;
 Terminal Thiolate-Dominated H/D Exchanges and H<sub>2</sub> Release:
 Diiron Thiol-Hydride.
;
_journal_issue 36
_journal_name_full 'Journal of the American Chemical Society'
_journal_page_first 11454
_journal_page_last 11463
_journal_paper_doi 10.1021/jacs.8b06996
_journal_volume 140
_journal_year 2018
_chemical_formula_moiety 'B F4, C54 H56 Fe2 O3 P3 S3, 3(C H2 Cl2)'
_chemical_formula_sum 'C57 H62 B Cl6 F4 Fe2 O3 P3 S3'
_chemical_formula_weight 1395.36
_space_group_crystal_system monoclinic
_space_group_IT_number 14
_space_group_name_Hall '-P 2ybc'
_space_group_name_H-M_alt 'P 1 21/c 1'
_atom_sites_solution_hydrogens geom
_atom_sites_solution_primary dual
_audit_creation_date 2018-06-30
_audit_creation_method
;
Olex2 1.2
(compiled 2018.05.29 svn.r3508 for OlexSys, GUI svn.r5506)
;
_cell_angle_alpha 90
_cell_angle_beta 97.296(2)
_cell_angle_gamma 90
_cell_formula_units_Z 4
_cell_length_a 12.6592(2)
_cell_length_b 21.1825(4)
_cell_length_c 23.4254(4)
_cell_measurement_reflns_used 12243
_cell_measurement_temperature 173.00(10)
_cell_measurement_theta_max 76.6660
_cell_measurement_theta_min 4.0350
_cell_volume 6230.74(19)
_computing_cell_refinement 'CrysAlisPro 1.171.39.30d (Rigaku OD, 2017)'
_computing_data_collection 'CrysAlisPro 1.171.39.30d (Rigaku OD, 2017)'
_computing_data_reduction 'CrysAlisPro 1.171.39.30d (Rigaku OD, 2017)'
_computing_molecular_graphics 'Olex2 (Dolomanov et al., 2009)'
_computing_publication_material 'Olex2 (Dolomanov et al., 2009)'
_computing_structure_refinement 'ShelXL (Sheldrick, 2015)'
_computing_structure_solution 'ShelXT (Sheldrick, 2015)'
_diffrn_ambient_environment N~2~
_diffrn_ambient_temperature 173.00(10)
_diffrn_detector 'CCD plate'
_diffrn_detector_type HyPix
_diffrn_measured_fraction_theta_full 0.988
_diffrn_measured_fraction_theta_max 0.936
_diffrn_measurement_details
;
List of Runs (angles in degrees, time in seconds):

  # Type    Start    End  Width  t~exp~   \w     \q     \k     \f   Frames
--------------------------------------------------------------------------
  1  \w    119.00 146.00   1.00    1.69    --  107.75 108.00 -98.00   27
  2  \w     94.00 178.00   1.00    1.69    --  107.75 125.00-120.00   84
  3  \w     95.00 178.00   1.00    1.69    --  107.75 125.00  90.00   83
  4  \w    -85.00   3.00   1.00    0.42    --  -48.45 108.00 -98.00   88
  5  \w    -88.00 -30.00   1.00    1.69    --  -86.25 108.00 -98.00   58
  6  \w   -159.00 -75.00   1.00    1.69    --  -86.25 -37.00-150.00   84
  7  \w    -61.00  14.00   1.00    0.42    --  -48.45  37.00-180.00   75
  8  \w    104.00 178.00   1.00    1.69    --  107.75  37.00   0.00   74
  9  \w   -119.00 -81.00   1.00    1.69    --  -86.25-108.00 163.00   38
 10  \w     28.00  56.00   1.00    0.42    --   48.45-108.00 163.00   28
 11  \w     81.00 108.00   1.00    1.69    --  107.75-108.00 163.00   27
 12  \w     84.00 109.00   1.00    1.69    --  107.75-125.00  30.00   25
 13  \w     35.00  82.00   1.00    1.69    --  107.75-125.00  30.00   47
 14  \w     43.00 112.00   1.00    1.69    --  107.75-125.00-120.00   69
 15  \w   -118.00 -77.00   1.00    0.42    --  -48.45-125.00 -30.00   41
;
_diffrn_measurement_device 'four-circle diffractometer'
_diffrn_measurement_device_type 'XtaLAB Synergy, Dualflex, HyPix'
_diffrn_measurement_method '\w scans'
_diffrn_orient_matrix_type 'CrysAlisPro convention (1999,Acta A55,543-557)'
_diffrn_orient_matrix_UB_11 -0.0037595000
_diffrn_orient_matrix_UB_12 -0.0598366000
_diffrn_orient_matrix_UB_13 -0.0375886000
_diffrn_orient_matrix_UB_21 0.0544663000
_diffrn_orient_matrix_UB_22 -0.0378254000
_diffrn_orient_matrix_UB_23 0.0517621000
_diffrn_orient_matrix_UB_31 -0.1097908000
_diffrn_orient_matrix_UB_32 -0.0168171000
_diffrn_orient_matrix_UB_33 0.0174946000
_diffrn_radiation_monochromator mirror
_diffrn_radiation_probe x-ray
_diffrn_radiation_type CuK\a
_diffrn_radiation_wavelength 1.54184
_diffrn_reflns_av_R_equivalents 0.0577
_diffrn_reflns_av_unetI/netI 0.0579
_diffrn_reflns_Laue_measured_fraction_full 0.988
_diffrn_reflns_Laue_measured_fraction_max 0.936
_diffrn_reflns_limit_h_max 13
_diffrn_reflns_limit_h_min -15
_diffrn_reflns_limit_k_max 25
_diffrn_reflns_limit_k_min -24
_diffrn_reflns_limit_l_max 29
_diffrn_reflns_limit_l_min -29
_diffrn_reflns_number 38081
_diffrn_reflns_point_group_measured_fraction_full 0.988
_diffrn_reflns_point_group_measured_fraction_max 0.936
_diffrn_reflns_theta_full 67.684
_diffrn_reflns_theta_max 77.187
_diffrn_reflns_theta_min 3.520
_diffrn_source 'micro-focus sealed X-ray tube'
_diffrn_source_type 'PhotonJet (Cu) X-ray Source'
_exptl_absorpt_coefficient_mu 8.224
_exptl_absorpt_correction_T_max 1.00000
_exptl_absorpt_correction_T_min 0.48554
_exptl_absorpt_correction_type multi-scan
_exptl_absorpt_process_details
;
CrysAlisPro 1.171.39.30d (Rigaku Oxford Diffraction, 2017)
Empirical absorption correction using spherical harmonics,
 implemented in SCALE3 ABSPACK scaling algorithm.
;
_exptl_crystal_density_diffrn 1.487
_exptl_crystal_description ROD
_exptl_crystal_F_000 2864
_refine_diff_density_max 1.317
_refine_diff_density_min -0.971
_refine_diff_density_rms 0.096
_refine_ls_extinction_method none
_refine_ls_goodness_of_fit_ref 1.036
_refine_ls_hydrogen_treatment constr
_refine_ls_matrix_type full
_refine_ls_number_parameters 712
_refine_ls_number_reflns 12349
_refine_ls_number_restraints 0
_refine_ls_restrained_S_all 1.036
_refine_ls_R_factor_all 0.0772
_refine_ls_R_factor_gt 0.0559
_refine_ls_shift/su_max 0.001
_refine_ls_shift/su_mean 0.000
_refine_ls_structure_factor_coef Fsqd
_refine_ls_weighting_details 'w=1/[\s^2^(Fo^2^)+(0.0268P)^2^+21.5391P] where P=(Fo^2^+2Fc^2^)/3'
_refine_ls_weighting_scheme calc
_refine_ls_wR_factor_gt 0.1160
_refine_ls_wR_factor_ref 0.1326
_reflns_Friedel_coverage 0.000
_reflns_number_gt 10015
_reflns_number_total 12349
_reflns_threshold_expression 'I > 2\s(I)'
_cod_data_source_file ja8b06996_si_002.cif
_cod_data_source_block 1852520
_cod_database_code 4132857
_shelx_shelxl_version_number 2014/7
_chemical_oxdiff_formula FeSPCO
_shelx_space_group_comment
;
The symmetry employed for this shelxl refinement is uniquely defined
by the following loop, which should always be used as a source of
symmetry information in preference to the above space-group names.
They are only intended as comments.
;
_reflns_odcompleteness_completeness 98.98
_reflns_odcompleteness_iscentric 1
_reflns_odcompleteness_theta 66.97
_olex2_refinement_description
;
1. Fixed Uiso
 At 1.2 times of:
  All C(H) groups, All C(H,H) groups
2.a Ternary CH refined with riding coordinates:
 C43(H43), C49(H49)
2.b Secondary CH2 refined with riding coordinates:
 C32(H32A,H32B), C33(H33A,H33B), C34(H34A,H34B), C44(H44A,H44B), C45(H45A,
 H45B), C46(H46A,H46B), C47(H47A,H47B), C48(H48A,H48B), C50(H50A,H50B),
 C51(H51A,H51B), C52(H52A,H52B), C53(H53A,H53B), C54(H54A,H54B), C55(H55A,H55B),
  C56(H56A,H56B), C57(H57A,H57B)
2.c Aromatic/amide H refined with riding coordinates:
 C2(H2), C3(H3), C4(H4), C5(H5), C6(H6), C8(H8), C9(H9), C10(H10), C11(H11),
 C12(H12), C14(H14), C15(H15), C16(H16), C17(H17), C20(H20), C21(H21), C22(H22),
  C23(H23), C24(H24), C26(H26), C27(H27), C28(H28), C29(H29), C30(H30),
 C39(H39), C40(H40), C41(H41), C42(H42)
;
_olex2_submission_special_instructions 'No special instructions were received'
_oxdiff_exptl_absorpt_empirical_details
;
Empirical correction (ABSPACK) includes:
- Absorption correction using spherical harmonics
- Frame scaling
;
_oxdiff_exptl_absorpt_empirical_full_max 1.850
_oxdiff_exptl_absorpt_empirical_full_min 0.486

loop_
_space_group_symop_operation_xyz
'x, y, z'
'-x, y+1/2, -z+1/2'
'-x, -y, -z'
'x, -y-1/2, z-1/2'

loop_
_atom_site_label
_atom_site_type_symbol
_atom_site_fract_x
_atom_site_fract_y
_atom_site_fract_z
_atom_site_U_iso_or_equiv
_atom_site_adp_type
_atom_site_occupancy
_atom_site_site_symmetry_order
_atom_site_calc_flag
_atom_site_refinement_flags_posn
B1 B 0.2246(4) 0.7869(3) 0.5918(2) 0.0384(12) Uani 1 1 d .
F1 F 0.2783(3) 0.76643(16) 0.54692(15) 0.0621(9) Uani 1 1 d .
F2 F 0.1420(3) 0.82531(19) 0.56815(15) 0.0742(11) Uani 1 1 d .
F3 F 0.2874(3) 0.8201(2) 0.63210(19) 0.0945(14) Uani 1 1 d .
F4 F 0.1830(3) 0.73595(15) 0.61720(15) 0.0636(9) Uani 1 1 d .
C1 C 0.5082(3) 0.26117(19) 0.68502(19) 0.0293(9) Uani 1 1 d .
C2 C 0.5815(4) 0.2572(2) 0.7349(2) 0.0381(11) Uani 1 1 d .
H2 H 0.6119 0.2937 0.7517 0.046 Uiso 1 1 calc R
C3 C 0.6092(4) 0.1988(2) 0.7595(2) 0.0488(13) Uani 1 1 d .
H3 H 0.6583 0.1966 0.7925 0.059 Uiso 1 1 calc R
C4 C 0.5644(4) 0.1442(2) 0.7351(3) 0.0524(14) Uani 1 1 d .
H4 H 0.5827 0.1053 0.7519 0.063 Uiso 1 1 calc R
C5 C 0.4922(4) 0.1475(2) 0.6857(3) 0.0485(13) Uani 1 1 d .
H5 H 0.4625 0.1106 0.6691 0.058 Uiso 1 1 calc R
C6 C 0.4641(3) 0.2055(2) 0.6608(2) 0.0367(10) Uani 1 1 d .
H6 H 0.4153 0.2073 0.6276 0.044 Uiso 1 1 calc R
C7 C 0.5759(3) 0.3872(2) 0.65133(17) 0.0259(8) Uani 1 1 d .
C8 C 0.6789(3) 0.3625(2) 0.6530(2) 0.0342(10) Uani 1 1 d .
H8 H 0.6921 0.3202 0.6619 0.041 Uiso 1 1 calc R
C9 C 0.7615(3) 0.4020(3) 0.6413(2) 0.0407(11) Uani 1 1 d .
H9 H 0.8300 0.3858 0.6422 0.049 Uiso 1 1 calc R
C10 C 0.7429(3) 0.4643(2) 0.6283(2) 0.0382(11) Uani 1 1 d .
H10 H 0.7988 0.4901 0.6205 0.046 Uiso 1 1 calc R
C11 C 0.6422(4) 0.4892(2) 0.62671(19) 0.0346(10) Uani 1 1 d .
H11 H 0.6300 0.5317 0.6181 0.042 Uiso 1 1 calc R
C12 C 0.5588(3) 0.4505(2) 0.63804(17) 0.0272(8) Uani 1 1 d .
H12 H 0.4906 0.4672 0.6367 0.033 Uiso 1 1 calc R
C13 C 0.4320(3) 0.32150(18) 0.57690(18) 0.0251(8) Uani 1 1 d .
C14 C 0.4993(3) 0.2858(2) 0.5464(2) 0.0332(10) Uani 1 1 d .
H14 H 0.5573 0.2646 0.5659 0.040 Uiso 1 1 calc R
C15 C 0.4792(3) 0.2820(2) 0.4872(2) 0.0343(10) Uani 1 1 d .
H15 H 0.5244 0.2584 0.4671 0.041 Uiso 1 1 calc R
C16 C 0.3930(3) 0.3127(2) 0.4573(2) 0.0358(10) Uani 1 1 d .
H16 H 0.3797 0.3090 0.4175 0.043 Uiso 1 1 calc R
C17 C 0.3263(3) 0.3489(2) 0.48678(19) 0.0323(9) Uani 1 1 d .
H17 H 0.2688 0.3701 0.4667 0.039 Uiso 1 1 calc R
C18 C 0.3459(3) 0.35349(18) 0.54689(17) 0.0227(8) Uani 1 1 d .
C19 C 0.2853(3) 0.48207(19) 0.57153(17) 0.0237(8) Uani 1 1 d .
C20 C 0.3516(3) 0.5003(2) 0.53121(19) 0.0305(9) Uani 1 1 d .
H20 H 0.3818 0.4699 0.5097 0.037 Uiso 1 1 calc R
C21 C 0.3728(3) 0.5637(2) 0.5231(2) 0.0368(10) Uani 1 1 d .
H21 H 0.4167 0.5756 0.4960 0.044 Uiso 1 1 calc R
C22 C 0.3288(3) 0.6093(2) 0.5551(2) 0.0368(10) Uani 1 1 d .
H22 H 0.3446 0.6517 0.5503 0.044 Uiso 1 1 calc R
C23 C 0.2616(3) 0.5917(2) 0.5941(2) 0.0325(9) Uani 1 1 d .
H23 H 0.2301 0.6225 0.6146 0.039 Uiso 1 1 calc R
C24 C 0.2407(3) 0.52929(19) 0.60291(18) 0.0279(8) Uani 1 1 d .
H24 H 0.1965 0.5181 0.6300 0.033 Uiso 1 1 calc R
C25 C 0.1293(3) 0.38035(19) 0.55791(16) 0.0233(8) Uani 1 1 d .
C26 C 0.1060(3) 0.3180(2) 0.54188(18) 0.0281(9) Uani 1 1 d .
H26 H 0.1600 0.2879 0.5455 0.034 Uiso 1 1 calc R
C27 C 0.0029(3) 0.3004(2) 0.52059(18) 0.0318(9) Uani 1 1 d .
H27 H -0.0118 0.2588 0.5096 0.038 Uiso 1 1 calc R
C28 C -0.0777(3) 0.3447(2) 0.51578(19) 0.0330(9) Uani 1 1 d .
H28 H -0.1470 0.3327 0.5021 0.040 Uiso 1 1 calc R
C29 C -0.0561(3) 0.4064(2) 0.53106(19) 0.0338(10) Uani 1 1 d .
H29 H -0.1107 0.4360 0.5275 0.041 Uiso 1 1 calc R
C30 C 0.0469(3) 0.4247(2) 0.55177(18) 0.0279(9) Uani 1 1 d .
H30 H 0.0612 0.4666 0.5616 0.033 Uiso 1 1 calc R
C31 C 0.2545(3) 0.29645(19) 0.67001(18) 0.0260(8) Uani 1 1 d .
C32 C 0.4409(3) 0.3667(2) 0.82148(18) 0.0325(9) Uani 1 1 d .
H32A H 0.4349 0.3868 0.8582 0.039 Uiso 1 1 calc R
H32B H 0.4697 0.3248 0.8295 0.039 Uiso 1 1 calc R
C33 C 0.5197(3) 0.4040(2) 0.79147(18) 0.0301(9) Uani 1 1 d .
H33A H 0.5376 0.3789 0.7594 0.036 Uiso 1 1 calc R
H33B H 0.5843 0.4088 0.8182 0.036 Uiso 1 1 calc R
C34 C 0.4862(3) 0.4693(2) 0.76863(18) 0.0287(9) Uani 1 1 d .
H34A H 0.5429 0.4862 0.7489 0.034 Uiso 1 1 calc R
H34B H 0.4795 0.4966 0.8012 0.034 Uiso 1 1 calc R
C35 C 0.3063(3) 0.4867(2) 0.84359(19) 0.0296(9) Uani 1 1 d .
C36 C 0.1866(3) 0.5390(2) 0.76222(18) 0.0293(9) Uani 1 1 d .
C37 C 0.0556(3) 0.35926(19) 0.72352(17) 0.0253(8) Uani 1 1 d .
C38 C 0.0315(3) 0.3644(2) 0.78012(18) 0.0282(9) Uani 1 1 d .
C39 C -0.0414(3) 0.3224(2) 0.79905(19) 0.0325(9) Uani 1 1 d .
H39 H -0.0580 0.3252 0.8365 0.039 Uiso 1 1 calc R
C40 C -0.0890(4) 0.2766(2) 0.7624(2) 0.0371(10) Uani 1 1 d .
H40 H -0.1378 0.2488 0.7752 0.045 Uiso 1 1 calc R
C41 C -0.0645(3) 0.2718(2) 0.7069(2) 0.0367(10) Uani 1 1 d .
H41 H -0.0965 0.2407 0.6827 0.044 Uiso 1 1 calc R
C42 C 0.0076(3) 0.3131(2) 0.68697(19) 0.0297(9) Uani 1 1 d .
H42 H 0.0236 0.3099 0.6494 0.036 Uiso 1 1 calc R
C43 C 0.1039(3) 0.4065(2) 0.89725(17) 0.0287(9) Uani 1 1 d .
H43 H 0.0367 0.3863 0.9036 0.034 Uiso 1 1 calc R
C44 C 0.1915(4) 0.3566(2) 0.91133(18) 0.0340(10) Uani 1 1 d .
H44A H 0.2605 0.3750 0.9078 0.041 Uiso 1 1 calc R
H44B H 0.1800 0.3218 0.8843 0.041 Uiso 1 1 calc R
C45 C 0.1894(4) 0.3321(2) 0.9732(2) 0.0414(11) Uani 1 1 d .
H45A H 0.1231 0.3098 0.9753 0.050 Uiso 1 1 calc R
H45B H 0.2474 0.3024 0.9826 0.050 Uiso 1 1 calc R
C46 C 0.1998(4) 0.3852(3) 1.0166(2) 0.0481(13) Uani 1 1 d .
H46A H 0.2705 0.4035 1.0186 0.058 Uiso 1 1 calc R
H46B H 0.1914 0.3685 1.0543 0.058 Uiso 1 1 calc R
C47 C 0.1163(4) 0.4368(3) 1.0007(2) 0.0447(12) Uani 1 1 d .
H47A H 0.0459 0.4200 1.0034 0.054 Uiso 1 1 calc R
H47B H 0.1288 0.4715 1.0277 0.054 Uiso 1 1 calc R
C48 C 0.1207(4) 0.4614(2) 0.93984(18) 0.0338(10) Uani 1 1 d .
H48A H 0.1893 0.4809 0.9375 0.041 Uiso 1 1 calc R
H48B H 0.0658 0.4929 0.9304 0.041 Uiso 1 1 calc R
C49 C -0.0221(3) 0.4889(2) 0.81531(17) 0.0284(9) Uani 1 1 d .
H49 H 0.0067 0.5283 0.8330 0.034 Uiso 1 1 calc R
C50 C -0.1175(3) 0.4703(2) 0.8465(2) 0.0385(11) Uani 1 1 d .
H50A H -0.1500 0.4322 0.8294 0.046 Uiso 1 1 calc R
H50B H -0.0930 0.4618 0.8867 0.046 Uiso 1 1 calc R
C51 C -0.1996(4) 0.5233(3) 0.8420(2) 0.0482(13) Uani 1 1 d .
H51A H -0.2602 0.5100 0.8605 0.058 Uiso 1 1 calc R
H51B H -0.1686 0.5600 0.8625 0.058 Uiso 1 1 calc R
C52 C -0.2376(4) 0.5415(3) 0.7804(2) 0.0497(13) Uani 1 1 d .
H52A H -0.2850 0.5775 0.7799 0.060 Uiso 1 1 calc R
H52B H -0.2771 0.5067 0.7612 0.060 Uiso 1 1 calc R
C53 C -0.1438(4) 0.5580(2) 0.7484(2) 0.0407(11) Uani 1 1 d .
H53A H -0.1694 0.5664 0.7083 0.049 Uiso 1 1 calc R
H53B H -0.1093 0.5959 0.7648 0.049 Uiso 1 1 calc R
C54 C -0.0634(3) 0.5042(2) 0.75214(18) 0.0303(9) Uani 1 1 d .
H54A H -0.0041 0.5159 0.7319 0.036 Uiso 1 1 calc R
H54B H -0.0967 0.4670 0.7337 0.036 Uiso 1 1 calc R
Fe1 Fe 0.30546(4) 0.37360(3) 0.68277(3) 0.01933(13) Uani 1 1 d .
Fe2 Fe 0.23124(5) 0.46010(3) 0.77908(3) 0.02106(14) Uani 1 1 d .
O1 O 0.2220(2) 0.24612(14) 0.66419(15) 0.0376(7) Uani 1 1 d .
O2 O 0.3560(3) 0.50464(17) 0.88467(14) 0.0426(8) Uani 1 1 d .
O3 O 0.1645(3) 0.58996(15) 0.75068(15) 0.0418(8) Uani 1 1 d .
P1 P 0.45875(7) 0.33686(5) 0.65484(4) 0.0228(2) Uani 1 1 d .
P2 P 0.26459(7) 0.39980(4) 0.58984(4) 0.02041(19) Uani 1 1 d .
P3 P 0.08879(8) 0.43125(5) 0.82147(4) 0.0239(2) Uani 1 1 d .
S1 S 0.30697(7) 0.35881(4) 0.78211(4) 0.0243(2) Uani 1 1 d .
S2 S 0.36187(7) 0.47356(4) 0.71952(4) 0.02209(19) Uani 1 1 d .
S3 S 0.14174(7) 0.41682(4) 0.69761(4) 0.02197(19) Uani 1 1 d .
C55 C 0.5957(12) 0.0905(10) 0.4788(6) 0.242(11) Uani 1 1 d .
H55A H 0.6204 0.1253 0.4571 0.290 Uiso 1 1 calc R
H55B H 0.6412 0.0911 0.5154 0.290 Uiso 1 1 calc R
Cl1 Cl 0.6337(4) 0.0379(2) 0.45155(17) 0.211(2) Uani 1 1 d .
Cl2 Cl 0.48443(19) 0.11703(11) 0.49594(12) 0.1068(7) Uani 1 1 d .
C56 C -0.0263(5) 0.6596(3) 0.6414(4) 0.077(2) Uani 1 1 d .
H56A H 0.0141 0.6876 0.6196 0.093 Uiso 1 1 calc R
H56B H 0.0136 0.6541 0.6793 0.093 Uiso 1 1 calc R
Cl3 Cl -0.03995(13) 0.58709(8) 0.60716(7) 0.0699(4) Uani 1 1 d .
Cl4 Cl -0.14903(15) 0.69416(8) 0.64860(11) 0.0964(7) Uani 1 1 d .
C57 C 0.1679(7) 0.6701(6) 0.9310(3) 0.134(4) Uani 1 1 d .
H57A H 0.1885 0.6438 0.9645 0.161 Uiso 1 1 calc R
H57B H 0.1644 0.7133 0.9444 0.161 Uiso 1 1 calc R
Cl5 Cl 0.26770(14) 0.66530(9) 0.88559(8) 0.0767(5) Uani 1 1 d .
Cl6 Cl 0.04497(17) 0.64803(8) 0.90094(8) 0.0851(6) Uani 1 1 d .

loop_
_atom_site_aniso_label
_atom_site_aniso_U_11
_atom_site_aniso_U_22
_atom_site_aniso_U_33
_atom_site_aniso_U_23
_atom_site_aniso_U_13
_atom_site_aniso_U_12
B1 0.041(3) 0.034(3) 0.041(3) -0.006(2) 0.010(2) -0.002(2)
F1 0.064(2) 0.058(2) 0.072(2) 0.0060(17) 0.0383(17) 0.0164(16)
F2 0.078(2) 0.088(3) 0.059(2) 0.0042(19) 0.0174(18) 0.041(2)
F3 0.093(3) 0.102(3) 0.082(3) -0.018(2) -0.015(2) -0.043(3)
F4 0.079(2) 0.0457(18) 0.073(2) -0.0062(16) 0.0368(19) -0.0073(16)
C1 0.027(2) 0.023(2) 0.039(2) 0.0029(17) 0.0085(18) 0.0046(16)
C2 0.037(2) 0.032(2) 0.045(3) 0.008(2) 0.002(2) 0.0097(19)
C3 0.045(3) 0.043(3) 0.056(3) 0.016(2) -0.002(2) 0.015(2)
C4 0.052(3) 0.032(3) 0.073(4) 0.021(3) 0.008(3) 0.011(2)
C5 0.047(3) 0.026(2) 0.073(4) 0.006(2) 0.009(3) 0.000(2)
C6 0.025(2) 0.028(2) 0.057(3) 0.006(2) 0.006(2) 0.0031(17)
C7 0.0191(18) 0.032(2) 0.027(2) -0.0031(17) 0.0044(15) -0.0017(16)
C8 0.026(2) 0.035(2) 0.041(3) 0.002(2) 0.0059(18) 0.0044(18)
C9 0.020(2) 0.056(3) 0.045(3) -0.002(2) 0.0024(19) -0.001(2)
C10 0.029(2) 0.052(3) 0.036(2) 0.000(2) 0.0099(19) -0.015(2)
C11 0.041(2) 0.033(2) 0.031(2) 0.0019(18) 0.0099(19) -0.0099(19)
C12 0.026(2) 0.030(2) 0.026(2) -0.0006(16) 0.0029(16) -0.0009(16)
C13 0.0257(19) 0.0217(19) 0.030(2) -0.0023(16) 0.0103(16) -0.0028(15)
C14 0.023(2) 0.031(2) 0.047(3) -0.003(2) 0.0110(19) 0.0014(17)
C15 0.032(2) 0.031(2) 0.043(3) -0.0114(19) 0.018(2) -0.0008(18)
C16 0.035(2) 0.042(3) 0.033(2) -0.0061(19) 0.0138(19) -0.007(2)
C17 0.027(2) 0.038(2) 0.032(2) -0.0041(19) 0.0045(17) 0.0014(18)
C18 0.0202(18) 0.0229(19) 0.0260(19) -0.0056(15) 0.0072(15) -0.0010(15)
C19 0.0180(18) 0.027(2) 0.0253(19) 0.0018(16) -0.0010(15) 0.0005(15)
C20 0.028(2) 0.029(2) 0.035(2) 0.0026(18) 0.0063(17) 0.0005(17)
C21 0.028(2) 0.038(2) 0.046(3) 0.012(2) 0.0092(19) -0.0004(19)
C22 0.030(2) 0.026(2) 0.053(3) 0.005(2) 0.001(2) -0.0021(18)
C23 0.028(2) 0.026(2) 0.042(2) -0.0013(19) 0.0001(18) 0.0021(17)
C24 0.027(2) 0.028(2) 0.028(2) 0.0008(17) 0.0028(16) 0.0037(17)
C25 0.0250(19) 0.027(2) 0.0194(18) -0.0020(15) 0.0092(15) 0.0007(16)
C26 0.028(2) 0.027(2) 0.029(2) 0.0006(17) 0.0036(17) 0.0031(16)
C27 0.029(2) 0.034(2) 0.031(2) -0.0064(18) -0.0005(18) -0.0046(18)
C28 0.021(2) 0.043(3) 0.033(2) 0.0010(19) -0.0006(17) -0.0039(18)
C29 0.024(2) 0.042(3) 0.035(2) -0.003(2) 0.0034(17) 0.0098(18)
C30 0.027(2) 0.028(2) 0.029(2) 0.0005(17) 0.0049(16) 0.0031(16)
C31 0.0219(19) 0.027(2) 0.030(2) -0.0028(16) 0.0070(16) 0.0045(16)
C32 0.032(2) 0.036(2) 0.028(2) 0.0062(18) -0.0021(17) 0.0047(18)
C33 0.0218(19) 0.039(2) 0.028(2) -0.0005(18) -0.0048(16) 0.0047(17)
C34 0.0206(19) 0.034(2) 0.031(2) -0.0029(18) 0.0026(16) -0.0051(17)
C35 0.023(2) 0.030(2) 0.036(2) 0.0027(18) 0.0069(18) -0.0006(17)
C36 0.022(2) 0.036(3) 0.030(2) 0.0017(18) 0.0036(16) -0.0035(17)
C37 0.0182(18) 0.030(2) 0.027(2) -0.0004(17) 0.0014(15) -0.0010(15)
C38 0.025(2) 0.029(2) 0.031(2) -0.0006(17) 0.0047(16) 0.0007(17)
C39 0.035(2) 0.031(2) 0.034(2) 0.0019(18) 0.0122(18) -0.0079(18)
C40 0.034(2) 0.038(3) 0.040(3) -0.006(2) 0.010(2) -0.011(2)
C41 0.031(2) 0.034(2) 0.044(3) -0.012(2) 0.001(2) -0.0083(19)
C42 0.024(2) 0.036(2) 0.030(2) -0.0061(18) 0.0050(17) -0.0050(17)
C43 0.033(2) 0.030(2) 0.025(2) 0.0036(17) 0.0080(17) -0.0054(17)
C44 0.049(3) 0.028(2) 0.027(2) 0.0014(17) 0.0122(19) 0.0021(19)
C45 0.053(3) 0.040(3) 0.033(2) 0.011(2) 0.010(2) 0.004(2)
C46 0.060(3) 0.063(3) 0.022(2) 0.005(2) 0.004(2) 0.008(3)
C47 0.053(3) 0.055(3) 0.027(2) 0.003(2) 0.009(2) 0.007(2)
C48 0.040(2) 0.036(2) 0.026(2) -0.0008(18) 0.0060(18) 0.0015(19)
C49 0.028(2) 0.034(2) 0.025(2) -0.0002(17) 0.0100(16) 0.0000(17)
C50 0.033(2) 0.055(3) 0.030(2) -0.002(2) 0.0125(19) 0.000(2)
C51 0.033(2) 0.073(4) 0.041(3) -0.001(3) 0.016(2) 0.010(2)
C52 0.029(2) 0.073(4) 0.048(3) 0.002(3) 0.009(2) 0.015(2)
C53 0.036(2) 0.049(3) 0.039(3) -0.002(2) 0.007(2) 0.006(2)
C54 0.026(2) 0.037(2) 0.028(2) 0.0014(18) 0.0058(17) 0.0020(18)
Fe1 0.0169(3) 0.0189(3) 0.0225(3) 0.0001(2) 0.0036(2) 0.0005(2)
Fe2 0.0202(3) 0.0221(3) 0.0211(3) -0.0017(2) 0.0035(2) -0.0009(2)
O1 0.0334(16) 0.0260(16) 0.054(2) -0.0045(14) 0.0075(14) -0.0065(13)
O2 0.0391(18) 0.054(2) 0.0324(17) -0.0099(15) -0.0041(14) -0.0083(15)
O3 0.0431(18) 0.0246(17) 0.057(2) 0.0043(15) 0.0050(16) 0.0024(14)
P1 0.0181(4) 0.0200(5) 0.0307(5) 0.0015(4) 0.0045(4) 0.0021(4)
P2 0.0184(4) 0.0213(5) 0.0220(5) 0.0001(4) 0.0042(4) 0.0019(4)
P3 0.0239(5) 0.0271(5) 0.0214(5) -0.0016(4) 0.0059(4) -0.0022(4)
S1 0.0238(5) 0.0243(5) 0.0247(5) 0.0029(4) 0.0025(4) -0.0004(4)
S2 0.0186(4) 0.0223(4) 0.0256(4) 0.0001(4) 0.0038(3) -0.0016(3)
S3 0.0184(4) 0.0250(5) 0.0231(4) -0.0012(4) 0.0050(3) -0.0002(3)
C55 0.187(14) 0.40(3) 0.127(11) -0.088(15) -0.020(10) 0.149(17)
Cl1 0.270(5) 0.221(4) 0.166(3) 0.062(3) 0.120(3) 0.166(4)
Cl2 0.1046(16) 0.0864(14) 0.135(2) -0.0150(14) 0.0355(14) 0.0127(12)
C56 0.067(4) 0.071(5) 0.092(5) 0.001(4) -0.001(4) -0.019(4)
Cl3 0.0714(10) 0.0788(11) 0.0642(9) -0.0007(8) 0.0274(8) -0.0173(8)
Cl4 0.0726(11) 0.0495(9) 0.156(2) 0.0149(11) -0.0279(12) 0.0056(8)
C57 0.096(6) 0.253(14) 0.052(5) -0.041(7) 0.008(4) 0.015(8)
Cl5 0.0702(10) 0.0887(12) 0.0697(10) -0.0091(9) 0.0025(8) 0.0222(9)
Cl6 0.1159(15) 0.0656(10) 0.0820(12) -0.0044(9) 0.0443(11) -0.0368(10)

loop_
_atom_type_symbol
_atom_type_description
_atom_type_scat_dispersion_real
_atom_type_scat_dispersion_imag
_atom_type_scat_source
C C 0.0181 0.0091 'International Tables Vol C Tables 4.2.6.8 and 6.1.1.4'
H H 0.0000 0.0000 'International Tables Vol C Tables 4.2.6.8 and 6.1.1.4'
B B 0.0090 0.0039 'International Tables Vol C Tables 4.2.6.8 and 6.1.1.4'
Cl Cl 0.3639 0.7018 'International Tables Vol C Tables 4.2.6.8 and 6.1.1.4'
F F 0.0727 0.0534 'International Tables Vol C Tables 4.2.6.8 and 6.1.1.4'
Fe Fe -1.1336 3.1974 'International Tables Vol C Tables 4.2.6.8 and 6.1.1.4'
O O 0.0492 0.0322 'International Tables Vol C Tables 4.2.6.8 and 6.1.1.4'
P P 0.2955 0.4335 'International Tables Vol C Tables 4.2.6.8 and 6.1.1.4'
S S 0.3331 0.5567 'International Tables Vol C Tables 4.2.6.8 and 6.1.1.4'

loop_
_geom_angle_atom_site_label_1
_geom_angle_atom_site_label_2
_geom_angle_atom_site_label_3
_geom_angle
F2 B1 F1 107.4(4)
F3 B1 F1 112.9(5)
F3 B1 F2 108.7(5)
F3 B1 F4 109.2(5)
F4 B1 F1 109.6(4)
F4 B1 F2 108.9(4)
C2 C1 P1 122.3(3)
C6 C1 C2 118.5(4)
C6 C1 P1 118.9(3)
C3 C2 C1 120.4(5)
C4 C3 C2 120.4(5)
C3 C4 C5 119.9(5)
C4 C5 C6 120.2(5)
C5 C6 C1 120.7(5)
C8 C7 P1 122.4(3)
C12 C7 C8 119.1(4)
C12 C7 P1 117.8(3)
C9 C8 C7 119.2(4)
C10 C9 C8 120.8(4)
C9 C10 C11 120.5(4)
C10 C11 C12 119.5(4)
C7 C12 C11 120.9(4)
C14 C13 P1 123.7(3)
C18 C13 C14 119.4(4)
C18 C13 P1 116.5(3)
C15 C14 C13 119.9(4)
C14 C15 C16 121.0(4)
C15 C16 C17 120.0(4)
C16 C17 C18 119.7(4)
C13 C18 C17 120.0(4)
C13 C18 P2 116.4(3)
C17 C18 P2 123.6(3)
C20 C19 C24 118.3(4)
C20 C19 P2 122.8(3)
C24 C19 P2 118.7(3)
C21 C20 C19 120.3(4)
C22 C21 C20 120.2(4)
C23 C22 C21 119.9(4)
C24 C23 C22 120.5(4)
C23 C24 C19 120.8(4)
C26 C25 C30 118.7(4)
C26 C25 P2 118.6(3)
C30 C25 P2 122.6(3)
C27 C26 C25 120.5(4)
C28 C27 C26 119.9(4)
C29 C28 C27 120.3(4)
C28 C29 C30 120.3(4)
C29 C30 C25 120.3(4)
O1 C31 Fe1 177.1(4)
C33 C32 S1 115.9(3)
C32 C33 C34 117.8(3)
C33 C34 S2 116.4(3)
O2 C35 Fe2 178.6(4)
O3 C36 Fe2 175.7(4)
C38 C37 S3 118.8(3)
C42 C37 C38 120.5(4)
C42 C37 S3 120.5(3)
C37 C38 P3 116.5(3)
C39 C38 C37 118.9(4)
C39 C38 P3 124.3(3)
C40 C39 C38 120.3(4)
C41 C40 C39 120.3(4)
C40 C41 C42 120.6(4)
C41 C42 C37 119.4(4)
C44 C43 P3 112.8(3)
C48 C43 C44 110.2(4)
C48 C43 P3 113.7(3)
C43 C44 C45 109.6(4)
C46 C45 C44 111.8(4)
C45 C46 C47 111.7(4)
C48 C47 C46 111.4(4)
C47 C48 C43 109.4(4)
C50 C49 C54 108.6(3)
C50 C49 P3 115.3(3)
C54 C49 P3 112.0(3)
C51 C50 C49 110.4(4)
C52 C51 C50 112.6(4)
C51 C52 C53 110.8(4)
C54 C53 C52 110.9(4)
C53 C54 C49 110.9(4)
C31 Fe1 P1 86.64(12)
C31 Fe1 P2 91.74(14)
C31 Fe1 S1 90.06(14)
C31 Fe1 S2 167.69(13)
C31 Fe1 S3 94.35(12)
P1 Fe1 S1 109.97(4)
P1 Fe1 S2 100.54(4)
P1 Fe1 S3 171.52(4)
P2 Fe1 P1 84.55(4)
P2 Fe1 S1 165.45(4)
P2 Fe1 S2 98.84(4)
P2 Fe1 S3 87.00(4)
S1 Fe1 S2 78.12(4)
S3 Fe1 S1 78.46(4)
S3 Fe1 S2 80.04(4)
C35 Fe2 C36 90.67(19)
C35 Fe2 P3 94.76(13)
C35 Fe2 S1 95.25(14)
C35 Fe2 S2 97.36(13)
C35 Fe2 S3 174.62(14)
C36 Fe2 P3 95.90(13)
C36 Fe2 S1 167.21(14)
C36 Fe2 S2 88.94(13)
C36 Fe2 S3 94.67(14)
P3 Fe2 S1 94.90(4)
P3 Fe2 S2 166.89(4)
P3 Fe2 S3 85.38(4)
S2 Fe2 S1 79.07(4)
S3 Fe2 S1 79.38(4)
S3 Fe2 S2 82.08(4)
C1 P1 C7 106.71(19)
C1 P1 C13 103.81(19)
C1 P1 Fe1 116.95(14)
C7 P1 C13 96.07(18)
C7 P1 Fe1 122.69(13)
C13 P1 Fe1 106.92(13)
C18 P2 C19 106.12(18)
C18 P2 C25 102.67(17)
C18 P2 Fe1 109.08(13)
C19 P2 C25 105.96(18)
C19 P2 Fe1 116.29(13)
C25 P2 Fe1 115.49(13)
C38 P3 C43 106.18(19)
C38 P3 C49 103.03(19)
C38 P3 Fe2 105.34(13)
C43 P3 C49 104.39(19)
C43 P3 Fe2 120.85(14)
C49 P3 Fe2 115.35(13)
C32 S1 Fe1 112.18(14)
C32 S1 Fe2 106.24(15)
Fe1 S1 Fe2 84.03(4)
C34 S2 Fe1 112.40(14)
C34 S2 Fe2 103.79(14)
Fe2 S2 Fe1 84.44(4)
C37 S3 Fe1 111.97(13)
C37 S3 Fe2 104.40(13)
Fe2 S3 Fe1 85.77(4)
Cl1 C55 Cl2 138.8(14)
Cl3 C56 Cl4 112.3(4)
Cl6 C57 Cl5 115.2(5)

loop_
_geom_bond_atom_site_label_1
_geom_bond_atom_site_label_2
_geom_bond_distance
B1 F1 1.391(6)
B1 F2 1.384(7)
B1 F3 1.352(7)
B1 F4 1.370(6)
C1 C2 1.400(6)
C1 C6 1.394(6)
C1 P1 1.830(4)
C2 C3 1.389(6)
C3 C4 1.380(8)
C4 C5 1.382(8)
C5 C6 1.388(6)
C7 C8 1.402(6)
C7 C12 1.386(6)
C7 P1 1.837(4)
C8 C9 1.393(6)
C9 C10 1.368(7)
C10 C11 1.377(7)
C11 C12 1.389(6)
C13 C14 1.401(6)
C13 C18 1.395(6)
C13 P1 1.843(4)
C14 C15 1.379(7)
C15 C16 1.382(7)
C16 C17 1.389(6)
C17 C18 1.402(6)
C18 P2 1.816(4)
C19 C20 1.396(6)
C19 C24 1.401(6)
C19 P2 1.822(4)
C20 C21 1.387(6)
C21 C22 1.382(7)
C22 C23 1.375(6)
C23 C24 1.370(6)
C25 C26 1.395(6)
C25 C30 1.397(5)
C25 P2 1.827(4)
C26 C27 1.387(6)
C27 C28 1.381(6)
C28 C29 1.373(6)
C29 C30 1.387(6)
C31 Fe1 1.768(4)
C31 O1 1.145(5)
C32 C33 1.513(6)
C32 S1 1.832(4)
C33 C34 1.524(6)
C34 S2 1.830(4)
C35 Fe2 1.772(4)
C35 O2 1.146(5)
C36 Fe2 1.793(5)
C36 O3 1.138(5)
C37 C38 1.402(6)
C37 C42 1.388(6)
C37 S3 1.793(4)
C38 C39 1.394(6)
C38 P3 1.814(4)
C39 C40 1.383(6)
C40 C41 1.376(6)
C41 C42 1.387(6)
C43 C44 1.538(6)
C43 C48 1.529(6)
C43 P3 1.837(4)
C44 C45 1.542(6)
C45 C46 1.512(7)
C46 C47 1.533(7)
C47 C48 1.524(6)
C49 C50 1.540(6)
C49 C54 1.540(6)
C49 P3 1.853(4)
C50 C51 1.524(7)
C51 C52 1.511(7)
C52 C53 1.524(7)
C53 C54 1.522(6)
Fe1 P1 2.2631(11)
Fe1 P2 2.2426(11)
Fe1 S1 2.3458(11)
Fe1 S2 2.3619(11)
Fe1 S3 2.3318(10)
Fe2 P3 2.2509(11)
Fe2 S1 2.3474(11)
Fe2 S2 2.3125(10)
Fe2 S3 2.2840(11)
C55 Cl1 1.400(14)
C55 Cl2 1.613(13)
C56 Cl3 1.731(7)
C56 Cl4 1.746(7)
C57 Cl5 1.755(8)
C57 Cl6 1.691(9)
